data_2223355
loop_
_publ_author_name
'\<St\<epni\<cka, Petr'
'Schulz, Ji\<r\'i'
'C\'isa\<rov\'a, Ivana'

_publ_section_title
;
 1-Bromo-1'-(diphenylthiophosphoryl)ferrocene
;
_journal_coeditor_code DN2483
_journal_issue 10
_journal_name_full 'Acta Crystallographica Section E'
_journal_page_first m1210
_journal_paper_doi 10.1107/S1600536809036459
_journal_volume 65
_journal_year 2009
_chemical_formula_iupac '[Fe (C5 H4 Br) (C17 H14 P S)]'
_chemical_formula_moiety 'C22 H18 Br Fe P S'
_chemical_formula_sum 'C22 H18 Br Fe P S'
_chemical_formula_weight 481.15
_chemical_name_systematic
;
1'-(diphenylthiophosphoryl)-1-bromoferrocene
;
_space_group_IT_number 14
_symmetry_cell_setting monoclinic
_symmetry_space_group_name_Hall '-P 2yn'
_symmetry_space_group_name_H-M 'P 1 21/n 1'
_atom_sites_solution_hydrogens geom
_atom_sites_solution_primary direct
_atom_sites_solution_secondary difmap
_audit_creation_method SHELXL97
_cell_angle_alpha 90.00
_cell_angle_beta 102.460(2)
_cell_angle_gamma 90.00
_cell_formula_units_Z 8
_cell_length_a 13.3590(7)
_cell_length_b 17.3446(7)
_cell_length_c 17.0297(9)
_cell_measurement_reflns_used 74781
_cell_measurement_temperature 150.00(10)
_cell_measurement_theta_max 25.03
_cell_measurement_theta_min 1.00
_cell_volume 3853.0(3)
_computing_cell_refinement 'HKL SCALEPACK (Otwinowski & Minor, 1997)'
_computing_data_collection 'COLLECT (Nonius, 2000)'
_computing_data_reduction 'HKL DENZO (Otwinowski & Minor, 1997) and SCALEPACK'
_computing_molecular_graphics 'PLATON (Spek, 2009)'
_computing_publication_material 'PLATON (Spek, 2009)'
_computing_structure_refinement 'SHELXL97 (Sheldrick, 2008)'
_computing_structure_solution 'SIR97 (Altomare <i>et al.</i>,  1999)'
_diffrn_ambient_temperature 150(2)
_diffrn_detector_area_resol_mean 9.091
_diffrn_measured_fraction_theta_full 0.998
_diffrn_measured_fraction_theta_max 0.998
_diffrn_measurement_device_type 'Nonius KappaCCD'
_diffrn_measurement_method '\w and \p scans to fill the Ewald sphere'
_diffrn_radiation_monochromator 'horizontally mounted graphite crystal'
_diffrn_radiation_source 'fine-focus sealed tube'
_diffrn_radiation_type MoK\a
_diffrn_radiation_wavelength 0.71073
_diffrn_reflns_av_R_equivalents 0.1218
_diffrn_reflns_av_sigmaI/netI 0.0782
_diffrn_reflns_limit_h_max 15
_diffrn_reflns_limit_h_min -15
_diffrn_reflns_limit_k_max 20
_diffrn_reflns_limit_k_min -20
_diffrn_reflns_limit_l_max 20
_diffrn_reflns_limit_l_min -20
_diffrn_reflns_number 53227
_diffrn_reflns_theta_full 25.05
_diffrn_reflns_theta_max 25.05
_diffrn_reflns_theta_min 1.70
_diffrn_standards_number 0
_exptl_absorpt_coefficient_mu 3.051
_exptl_absorpt_correction_T_max 0.937
_exptl_absorpt_correction_T_min 0.540
_exptl_absorpt_correction_type integration
_exptl_absorpt_process_details
;
(COLLECT; Nonius, 2000)
;
_exptl_crystal_colour orange
_exptl_crystal_density_diffrn 1.659
_exptl_crystal_density_method 'not measured'
_exptl_crystal_description plate
_exptl_crystal_F_000 1936
_exptl_crystal_size_max 0.25
_exptl_crystal_size_mid 0.18
_exptl_crystal_size_min 0.02
_refine_diff_density_max 2.190
_refine_diff_density_min -1.299
_refine_ls_extinction_method none
_refine_ls_goodness_of_fit_ref 1.047
_refine_ls_hydrogen_treatment constr
_refine_ls_matrix_type full
_refine_ls_number_parameters 469
_refine_ls_number_reflns 6802
_refine_ls_number_restraints 0
_refine_ls_restrained_S_all 1.047
_refine_ls_R_factor_all 0.1396
_refine_ls_R_factor_gt 0.0773
_refine_ls_shift/su_max 0.000
_refine_ls_shift/su_mean 0.000
_refine_ls_structure_factor_coef Fsqd
_refine_ls_weighting_details 'calc w = 1/[\s^2^(Fo^2^)+(0.1118P)^2^+21.2954P] where P=(Fo^2^+2Fc^2^)/3'
_refine_ls_weighting_scheme calc
_refine_ls_wR_factor_gt 0.1970
_refine_ls_wR_factor_ref 0.2316
_reflns_number_gt 4020
_reflns_number_total 6802
_reflns_threshold_expression I>2\s(I)
_cod_data_source_file dn2483.cif
_cod_data_source_block I
_cod_original_sg_symbol_H-M P21/n
_cod_database_code 2223355
_cod_database_fobs_code 2223355

loop_
_symmetry_equiv_pos_as_xyz
'x, y, z'
'-x+1/2, y+1/2, -z+1/2'
'-x, -y, -z'
'x-1/2, -y-1/2, z-1/2'

loop_
_atom_site_type_symbol
_atom_site_label
_atom_site_fract_x
_atom_site_fract_y
_atom_site_fract_z
_atom_site_U_iso_or_equiv
_atom_site_adp_type
_atom_site_calc_flag
_atom_site_refinement_flags
_atom_site_occupancy
_atom_site_disorder_assembly
_atom_site_disorder_group
Br Br1 0.85670(9) 0.54776(7) 0.15983(7) 0.0553(4) Uani d . 1 . .
Fe Fe1 0.80463(9) 0.57655(7) 0.35241(8) 0.0282(3) Uani d . 1 . .
P P1 0.72687(16) 0.39009(12) 0.36630(14) 0.0230(5) Uani d . 1 . .
S S1 0.84979(17) 0.35593(13) 0.44183(14) 0.0319(6) Uani d . 1 . .
C C1 0.8910(7) 0.5779(6) 0.2679(6) 0.040(3) Uani d . 1 . .
C C2 0.8859(7) 0.6525(5) 0.3000(6) 0.040(2) Uani d . 1 . .
H H2 0.8597 0.6966 0.2718 0.048 Uiso calc R 1 . .
C C3 0.9281(7) 0.6474(6) 0.3827(7) 0.043(3) Uani d . 1 . .
H H3 0.9350 0.6881 0.4191 0.052 Uiso calc R 1 . .
C C4 0.9582(7) 0.5711(6) 0.4016(7) 0.045(3) Uani d . 1 . .
H H4 0.9885 0.5527 0.4524 0.054 Uiso calc R 1 . .
C C5 0.9349(7) 0.5267(6) 0.3305(7) 0.039(2) Uani d . 1 . .
H H5 0.9462 0.4741 0.3258 0.047 Uiso calc R 1 . .
C C6 0.7056(6) 0.4930(5) 0.3685(6) 0.028(2) Uani d . 1 . .
C C7 0.6582(6) 0.5407(5) 0.3007(6) 0.030(2) Uani d . 1 . .
H H7 0.6329 0.5244 0.2481 0.036 Uiso calc R 1 . .
C C8 0.6581(8) 0.6174(5) 0.3304(7) 0.043(3) Uani d . 1 . .
H H8 0.6352 0.6610 0.3001 0.051 Uiso calc R 1 . .
C C9 0.6993(8) 0.6153(5) 0.4144(7) 0.040(3) Uani d . 1 . .
H H9 0.7048 0.6576 0.4486 0.048 Uiso calc R 1 . .
C C10 0.7310(7) 0.5391(5) 0.4388(6) 0.031(2) Uani d . 1 . .
H H10 0.7620 0.5229 0.4904 0.038 Uiso calc R 1 . .
C C11 0.6117(6) 0.3477(5) 0.3868(5) 0.0246(19) Uani d . 1 . .
C C12 0.5310(7) 0.3923(5) 0.4047(5) 0.028(2) Uani d . 1 . .
H H12 0.5366 0.4457 0.4069 0.033 Uiso calc R 1 . .
C C13 0.4442(6) 0.3574(6) 0.4189(6) 0.033(2) Uani d . 1 . .
H H13 0.3916 0.3874 0.4305 0.039 Uiso calc R 1 . .
C C14 0.4344(7) 0.2782(6) 0.4159(6) 0.039(2) Uani d . 1 . .
H H14 0.3755 0.2551 0.4256 0.046 Uiso calc R 1 . .
C C15 0.5121(7) 0.2334(6) 0.3986(6) 0.040(2) Uani d . 1 . .
H H15 0.5052 0.1800 0.3962 0.048 Uiso calc R 1 . .
C C16 0.6008(7) 0.2679(5) 0.3847(5) 0.033(2) Uani d . 1 . .
H H16 0.6534 0.2373 0.3739 0.039 Uiso calc R 1 . .
C C17 0.7236(7) 0.3656(4) 0.2624(5) 0.026(2) Uani d . 1 . .
C C18 0.8128(7) 0.3432(5) 0.2390(6) 0.031(2) Uani d . 1 . .
H H18 0.8737 0.3391 0.2774 0.038 Uiso calc R 1 . .
C C19 0.8121(8) 0.3271(5) 0.1601(7) 0.042(3) Uani d . 1 . .
H H19 0.8720 0.3122 0.1447 0.051 Uiso calc R 1 . .
C C20 0.7211(9) 0.3333(5) 0.1037(6) 0.041(3) Uani d . 1 . .
H H20 0.7206 0.3235 0.0499 0.049 Uiso calc R 1 . .
C C21 0.6317(8) 0.3535(5) 0.1252(6) 0.037(2) Uani d . 1 . .
H H21 0.5710 0.3566 0.0864 0.044 Uiso calc R 1 . .
C C22 0.6322(7) 0.3691(5) 0.2049(5) 0.029(2) Uani d . 1 . .
H H22 0.5715 0.3821 0.2201 0.035 Uiso calc R 1 . .
Br Br2 0.15365(8) 0.37352(6) 0.34428(7) 0.0489(3) Uani d . 1 . .
Fe Fe2 0.20450(9) 0.34881(7) 0.15086(8) 0.0241(3) Uani d . 1 . .
P P2 0.27899(16) 0.53407(12) 0.12992(14) 0.0236(5) Uani d . 1 . .
S S2 0.15627(18) 0.56445(14) 0.05199(16) 0.0376(6) Uani d . 1 . .
C C31 0.1180(7) 0.3485(5) 0.2346(6) 0.031(2) Uani d . 1 . .
C C32 0.0746(7) 0.4003(6) 0.1723(7) 0.039(3) Uani d . 1 . .
H H32 0.0628 0.4526 0.1778 0.046 Uiso calc R 1 . .
C C33 0.0526(6) 0.3575(5) 0.1003(6) 0.036(2) Uani d . 1 . .
H H33 0.0253 0.3776 0.0495 0.044 Uiso calc R 1 . .
C C34 0.0784(7) 0.2796(5) 0.1170(6) 0.036(2) Uani d . 1 . .
H H34 0.0701 0.2397 0.0796 0.043 Uiso calc R 1 . .
C C35 0.1194(7) 0.2727(5) 0.2008(6) 0.036(2) Uani d . 1 . .
H H35 0.1427 0.2278 0.2286 0.043 Uiso calc R 1 . .
C C36 0.3034(6) 0.4324(5) 0.1337(5) 0.0251(19) Uani d . 1 . .
C C37 0.2800(7) 0.3822(5) 0.0653(6) 0.029(2) Uani d . 1 . .
H H37 0.2496 0.3972 0.0132 0.035 Uiso calc R 1 . .
C C38 0.3102(7) 0.3067(5) 0.0895(6) 0.033(2) Uani d . 1 . .
H H38 0.3038 0.2633 0.0566 0.040 Uiso calc R 1 . .
C C39 0.3531(7) 0.3090(5) 0.1747(6) 0.035(2) Uani d . 1 . .
H H39 0.3792 0.2671 0.2067 0.041 Uiso calc R 1 . .
C C40 0.3487(6) 0.3862(5) 0.2016(6) 0.029(2) Uani d . 1 . .
H H40 0.3712 0.4037 0.2541 0.035 Uiso calc R 1 . .
C C41 0.3951(6) 0.5776(5) 0.1109(5) 0.0230(19) Uani d . 1 . .
C C42 0.4756(7) 0.5350(5) 0.0960(5) 0.031(2) Uani d . 1 . .
H H42 0.4703 0.4815 0.0934 0.037 Uiso calc R 1 . .
C C43 0.5660(7) 0.5709(5) 0.0846(6) 0.033(2) Uani d . 1 . .
H H43 0.6203 0.5418 0.0744 0.039 Uiso calc R 1 . .
C C44 0.5721(7) 0.6503(6) 0.0891(6) 0.039(2) Uani d . 1 . .
H H44 0.6315 0.6750 0.0825 0.047 Uiso calc R 1 . .
C C45 0.4915(7) 0.6933(6) 0.1031(6) 0.036(2) Uani d . 1 . .
H H45 0.4964 0.7468 0.1058 0.043 Uiso calc R 1 . .
C C46 0.4034(7) 0.6572(5) 0.1131(6) 0.033(2) Uani d . 1 . .
H H46 0.3485 0.6867 0.1214 0.039 Uiso calc R 1 . .
C C47 0.2813(6) 0.5609(4) 0.2336(5) 0.0241(19) Uani d . 1 . .
C C48 0.3725(7) 0.5582(5) 0.2893(5) 0.028(2) Uani d . 1 . .
H H48 0.4324 0.5438 0.2737 0.034 Uiso calc R 1 . .
C C49 0.3748(8) 0.5771(5) 0.3698(6) 0.037(2) Uani d . 1 . .
H H49 0.4360 0.5741 0.4081 0.044 Uiso calc R 1 . .
C C50 0.2868(9) 0.5999(5) 0.3918(6) 0.040(3) Uani d . 1 . .
H H50 0.2885 0.6140 0.4448 0.048 Uiso calc R 1 . .
C C51 0.1952(8) 0.6020(5) 0.3356(6) 0.039(2) Uani d . 1 . .
H H51 0.1352 0.6151 0.3517 0.047 Uiso calc R 1 . .
C C52 0.1918(7) 0.5852(5) 0.2564(6) 0.029(2) Uani d . 1 . .
H H52 0.1307 0.5898 0.2183 0.035 Uiso calc R 1 . .

loop_
_atom_site_aniso_label
_atom_site_aniso_U_11
_atom_site_aniso_U_22
_atom_site_aniso_U_33
_atom_site_aniso_U_12
_atom_site_aniso_U_13
_atom_site_aniso_U_23
Br1 0.0560(7) 0.0594(8) 0.0531(8) 0.0027(6) 0.0179(6) 0.0036(6)
Fe1 0.0288(7) 0.0233(7) 0.0330(8) -0.0023(5) 0.0082(6) 0.0025(5)
P1 0.0245(12) 0.0226(11) 0.0227(13) -0.0005(9) 0.0071(10) -0.0012(9)
S1 0.0292(12) 0.0336(12) 0.0319(14) 0.0014(10) 0.0042(10) 0.0021(10)
C1 0.042(6) 0.042(6) 0.045(7) -0.013(5) 0.029(5) -0.009(5)
C2 0.039(6) 0.031(5) 0.051(7) -0.007(4) 0.012(5) 0.012(5)
C3 0.031(5) 0.038(6) 0.058(8) -0.009(4) 0.003(5) -0.002(5)
C4 0.029(5) 0.042(6) 0.058(8) -0.005(4) 0.000(5) 0.021(5)
C5 0.028(5) 0.031(5) 0.061(8) 0.003(4) 0.017(5) 0.007(5)
C6 0.021(4) 0.027(5) 0.035(6) 0.002(4) 0.007(4) 0.002(4)
C7 0.023(5) 0.030(5) 0.034(6) 0.006(4) -0.002(4) 0.005(4)
C8 0.046(6) 0.018(5) 0.073(9) 0.007(4) 0.032(6) 0.002(5)
C9 0.057(6) 0.022(5) 0.048(7) -0.005(4) 0.028(6) -0.011(4)
C10 0.033(5) 0.026(5) 0.037(6) -0.006(4) 0.015(4) -0.004(4)
C11 0.033(5) 0.022(4) 0.020(5) -0.005(4) 0.008(4) 0.002(4)
C12 0.034(5) 0.026(5) 0.026(5) -0.001(4) 0.013(4) -0.001(4)
C13 0.015(4) 0.054(6) 0.032(6) 0.004(4) 0.010(4) 0.003(5)
C14 0.030(5) 0.050(6) 0.036(6) -0.018(5) 0.008(4) 0.008(5)
C15 0.045(6) 0.037(6) 0.039(6) -0.012(5) 0.013(5) 0.002(5)
C16 0.041(5) 0.037(5) 0.026(5) -0.003(4) 0.017(4) 0.001(4)
C17 0.036(5) 0.018(4) 0.025(5) -0.002(4) 0.012(4) -0.002(4)
C18 0.031(5) 0.030(5) 0.035(6) -0.002(4) 0.013(4) -0.003(4)
C19 0.047(6) 0.030(5) 0.057(8) -0.002(4) 0.027(6) -0.008(5)
C20 0.072(8) 0.027(5) 0.027(6) -0.003(5) 0.018(6) -0.005(4)
C21 0.047(6) 0.029(5) 0.030(6) 0.012(4) -0.003(5) 0.001(4)
C22 0.032(5) 0.029(5) 0.023(5) 0.008(4) 0.002(4) 0.002(4)
Br2 0.0527(7) 0.0513(7) 0.0467(7) -0.0014(5) 0.0192(5) -0.0049(5)
Fe2 0.0235(7) 0.0221(7) 0.0273(8) -0.0006(5) 0.0070(5) 0.0010(5)
P2 0.0236(11) 0.0238(11) 0.0244(13) 0.0009(9) 0.0074(10) 0.0022(9)
S2 0.0301(13) 0.0393(14) 0.0406(16) 0.0027(10) 0.0013(11) 0.0100(11)
C31 0.031(5) 0.030(5) 0.038(6) -0.005(4) 0.021(4) -0.002(4)
C32 0.020(5) 0.033(5) 0.065(8) -0.001(4) 0.014(5) 0.007(5)
C33 0.019(5) 0.044(6) 0.045(7) -0.004(4) 0.005(4) 0.010(5)
C34 0.033(5) 0.030(5) 0.042(6) -0.007(4) 0.006(4) 0.004(4)
C35 0.033(5) 0.029(5) 0.049(7) -0.007(4) 0.016(5) 0.002(4)
C36 0.025(4) 0.027(5) 0.026(5) -0.003(4) 0.012(4) -0.001(4)
C37 0.033(5) 0.035(5) 0.023(5) 0.000(4) 0.014(4) -0.004(4)
C38 0.034(5) 0.027(5) 0.043(7) 0.002(4) 0.017(5) -0.005(4)
C39 0.028(5) 0.024(5) 0.053(7) 0.003(4) 0.011(5) 0.007(4)
C40 0.021(5) 0.033(5) 0.035(6) 0.003(4) 0.011(4) 0.000(4)
C41 0.023(4) 0.025(4) 0.023(5) -0.004(4) 0.007(4) 0.004(4)
C42 0.042(5) 0.027(5) 0.027(5) 0.002(4) 0.016(4) -0.001(4)
C43 0.027(5) 0.045(6) 0.027(6) 0.001(4) 0.009(4) 0.003(4)
C44 0.037(6) 0.044(6) 0.042(6) -0.009(5) 0.020(5) -0.005(5)
C45 0.038(5) 0.035(5) 0.039(6) -0.006(4) 0.015(5) -0.002(4)
C46 0.034(5) 0.027(5) 0.036(6) 0.003(4) 0.004(4) -0.002(4)
C47 0.032(5) 0.020(4) 0.024(5) 0.001(4) 0.015(4) -0.008(4)
C48 0.035(5) 0.021(4) 0.030(6) 0.002(4) 0.007(4) -0.004(4)
C49 0.053(6) 0.029(5) 0.030(6) 0.003(4) 0.013(5) 0.000(4)
C50 0.073(8) 0.024(5) 0.032(6) 0.002(5) 0.031(6) -0.001(4)
C51 0.048(6) 0.029(5) 0.050(7) -0.002(4) 0.032(6) -0.003(5)
C52 0.026(5) 0.028(5) 0.036(6) -0.002(4) 0.014(4) -0.001(4)

loop_
_atom_type_symbol
_atom_type_description
_atom_type_scat_dispersion_real
_atom_type_scat_dispersion_imag
_atom_type_scat_source
C C 0.0033 0.0016 'International Tables Vol C Tables 4.2.6.8 and 6.1.1.4'
H H 0.0000 0.0000 'International Tables Vol C Tables 4.2.6.8 and 6.1.1.4'
P P 0.1023 0.0942 'International Tables Vol C Tables 4.2.6.8 and 6.1.1.4'
S S 0.1246 0.1234 'International Tables Vol C Tables 4.2.6.8 and 6.1.1.4'
Fe Fe 0.3463 0.8444 'International Tables Vol C Tables 4.2.6.8 and 6.1.1.4'
Br Br -0.2901 2.4595 'International Tables Vol C Tables 4.2.6.8 and 6.1.1.4'

loop_
_geom_angle_atom_site_label_1
_geom_angle_atom_site_label_2
_geom_angle_atom_site_label_3
_geom_angle_site_symmetry_1
_geom_angle_site_symmetry_3
_geom_angle
_geom_angle_publ_flag
C6 Fe1 C1 . . 126.4(4) no
C6 Fe1 C3 . . 156.7(4) no
C1 Fe1 C3 . . 67.6(4) no
C6 Fe1 C2 . . 162.2(4) no
C1 Fe1 C2 . . 40.7(4) no
C3 Fe1 C2 . . 40.3(4) no
C6 Fe1 C8 . . 69.1(4) no
C1 Fe1 C8 . . 122.4(4) no
C3 Fe1 C8 . . 122.1(4) no
C2 Fe1 C8 . . 106.1(4) no
C6 Fe1 C4 . . 122.7(4) no
C1 Fe1 C4 . . 67.5(4) no
C3 Fe1 C4 . . 40.2(4) no
C2 Fe1 C4 . . 68.0(4) no
C8 Fe1 C4 . . 158.5(4) no
C6 Fe1 C10 . . 40.9(3) no
C1 Fe1 C10 . . 161.7(4) no
C3 Fe1 C10 . . 120.0(4) no
C2 Fe1 C10 . . 155.2(4) no
C8 Fe1 C10 . . 69.5(4) no
C4 Fe1 C10 . . 106.7(4) no
C6 Fe1 C9 . . 67.8(3) no
C1 Fe1 C9 . . 157.1(4) no
C3 Fe1 C9 . . 106.4(4) no
C2 Fe1 C9 . . 120.4(4) no
C8 Fe1 C9 . . 40.6(4) no
C4 Fe1 C9 . . 123.0(5) no
C10 Fe1 C9 . . 40.7(4) no
C6 Fe1 C5 . . 109.2(4) no
C1 Fe1 C5 . . 40.6(4) no
C3 Fe1 C5 . . 68.1(4) no
C2 Fe1 C5 . . 68.8(4) no
C8 Fe1 C5 . . 158.9(5) no
C4 Fe1 C5 . . 40.4(4) no
C10 Fe1 C5 . . 123.8(4) no
C9 Fe1 C5 . . 159.8(4) no
C6 Fe1 C7 . . 41.6(3) no
C1 Fe1 C7 . . 109.4(4) no
C3 Fe1 C7 . . 159.2(4) no
C2 Fe1 C7 . . 123.8(4) no
C8 Fe1 C7 . . 40.6(4) no
C4 Fe1 C7 . . 159.6(4) no
C10 Fe1 C7 . . 69.6(4) no
C9 Fe1 C7 . . 68.0(4) no
C5 Fe1 C7 . . 124.0(4) no
C11 P1 C6 . . 104.7(4) no
C11 P1 C17 . . 104.6(4) no
C6 P1 C17 . . 106.3(4) no
C11 P1 S1 . . 112.4(3) no
C6 P1 S1 . . 113.6(3) no
C17 P1 S1 . . 114.4(3) no
C2 C1 C5 . . 109.3(9) no
C2 C1 Br1 . . 127.9(8) no
C5 C1 Br1 . . 122.7(8) no
C2 C1 Fe1 . . 69.8(6) no
C5 C1 Fe1 . . 70.4(6) no
Br1 C1 Fe1 . . 129.7(5) no
C3 C2 C1 . . 106.8(9) no
C3 C2 Fe1 . . 69.8(6) no
C1 C2 Fe1 . . 69.5(5) no
C3 C2 H2 . . 126.6 no
C1 C2 H2 . . 126.6 no
Fe1 C2 H2 . . 125.6 no
C4 C3 C2 . . 108.9(10) no
C4 C3 Fe1 . . 70.3(5) no
C2 C3 Fe1 . . 69.8(5) no
C4 C3 H3 . . 125.6 no
C2 C3 H3 . . 125.6 no
Fe1 C3 H3 . . 125.9 no
C3 C4 C5 . . 108.7(9) no
C3 C4 Fe1 . . 69.5(5) no
C5 C4 Fe1 . . 70.0(5) no
C3 C4 H4 . . 125.7 no
C5 C4 H4 . . 125.7 no
Fe1 C4 H4 . . 126.4 no
C4 C5 C1 . . 106.4(9) no
C4 C5 Fe1 . . 69.7(6) no
C1 C5 Fe1 . . 69.0(5) no
C4 C5 H5 . . 126.8 no
C1 C5 H5 . . 126.8 no
Fe1 C5 H5 . . 126.1 no
C10 C6 C7 . . 109.6(8) no
C10 C6 P1 . . 124.3(7) no
C7 C6 P1 . . 126.1(7) no
C10 C6 Fe1 . . 70.5(5) no
C7 C6 Fe1 . . 70.7(5) no
P1 C6 Fe1 . . 126.5(4) no
C8 C7 C6 . . 106.4(9) no
C8 C7 Fe1 . . 68.8(5) no
C6 C7 Fe1 . . 67.7(5) no
C8 C7 H7 . . 126.8 no
C6 C7 H7 . . 126.8 no
Fe1 C7 H7 . . 128.2 no
C9 C8 C7 . . 107.8(8) no
C9 C8 Fe1 . . 70.0(6) no
C7 C8 Fe1 . . 70.5(5) no
C9 C8 H8 . . 126.1 no
C7 C8 H8 . . 126.1 no
Fe1 C8 H8 . . 125.0 no
C8 C9 C10 . . 110.2(8) no
C8 C9 Fe1 . . 69.4(5) no
C10 C9 Fe1 . . 69.6(5) no
C8 C9 H9 . . 124.9 no
C10 C9 H9 . . 124.9 no
Fe1 C9 H9 . . 127.7 no
C6 C10 C9 . . 106.0(9) no
C6 C10 Fe1 . . 68.6(5) no
C9 C10 Fe1 . . 69.7(5) no
C6 C10 H10 . . 127.0 no
C9 C10 H10 . . 127.0 no
Fe1 C10 H10 . . 126.2 no
C16 C11 C12 . . 118.0(8) no
C16 C11 P1 . . 119.3(7) no
C12 C11 P1 . . 122.7(6) no
C13 C12 C11 . . 120.6(8) no
C13 C12 H12 . . 119.7 no
C11 C12 H12 . . 119.7 no
C12 C13 C14 . . 120.6(8) no
C12 C13 H13 . . 119.7 no
C14 C13 H13 . . 119.7 no
C15 C14 C13 . . 120.0(8) no
C15 C14 H14 . . 120.0 no
C13 C14 H14 . . 120.0 no
C14 C15 C16 . . 120.1(9) no
C14 C15 H15 . . 120.0 no
C16 C15 H15 . . 120.0 no
C11 C16 C15 . . 120.7(9) no
C11 C16 H16 . . 119.6 no
C15 C16 H16 . . 119.6 no
C18 C17 C22 . . 119.1(8) no
C18 C17 P1 . . 120.3(7) no
C22 C17 P1 . . 120.6(7) no
C19 C18 C17 . . 120.9(9) no
C19 C18 H18 . . 119.6 no
C17 C18 H18 . . 119.6 no
C18 C19 C20 . . 119.0(9) no
C18 C19 H19 . . 120.5 no
C20 C19 H19 . . 120.5 no
C21 C20 C19 . . 121.5(9) no
C21 C20 H20 . . 119.3 no
C19 C20 H20 . . 119.3 no
C20 C21 C22 . . 119.6(9) no
C20 C21 H21 . . 120.2 no
C22 C21 H21 . . 120.2 no
C21 C22 C17 . . 120.0(9) no
C21 C22 H22 . . 120.0 no
C17 C22 H22 . . 120.0 no
C31 Fe2 C36 . . 126.5(3) no
C31 Fe2 C37 . . 163.2(4) no
C36 Fe2 C37 . . 41.4(3) no
C31 Fe2 C33 . . 68.2(4) no
C36 Fe2 C33 . . 120.6(4) no
C37 Fe2 C33 . . 106.3(4) no
C31 Fe2 C40 . . 109.5(4) no
C36 Fe2 C40 . . 41.2(3) no
C37 Fe2 C40 . . 69.1(4) no
C33 Fe2 C40 . . 157.1(4) no
C31 Fe2 C35 . . 41.4(4) no
C36 Fe2 C35 . . 164.1(4) no
C37 Fe2 C35 . . 153.1(4) no
C33 Fe2 C35 . . 68.3(4) no
C40 Fe2 C35 . . 126.0(4) no
C31 Fe2 C34 . . 68.7(4) no
C36 Fe2 C34 . . 154.4(4) no
C37 Fe2 C34 . . 118.1(4) no
C33 Fe2 C34 . . 40.4(4) no
C40 Fe2 C34 . . 161.9(4) no
C35 Fe2 C34 . . 40.6(4) no
C31 Fe2 C32 . . 40.7(4) no
C36 Fe2 C32 . . 108.5(4) no
C37 Fe2 C32 . . 125.0(4) no
C33 Fe2 C32 . . 40.3(4) no
C40 Fe2 C32 . . 122.9(4) no
C35 Fe2 C32 . . 68.9(4) no
C34 Fe2 C32 . . 68.3(4) no
C31 Fe2 C39 . . 122.3(4) no
C36 Fe2 C39 . . 68.7(3) no
C37 Fe2 C39 . . 68.2(4) no
C33 Fe2 C39 . . 160.3(4) no
C40 Fe2 C39 . . 40.6(3) no
C35 Fe2 C39 . . 107.5(4) no
C34 Fe2 C39 . . 124.0(4) no
C32 Fe2 C39 . . 158.0(4) no
C31 Fe2 C38 . . 156.2(4) no
C36 Fe2 C38 . . 69.0(3) no
C37 Fe2 C38 . . 40.2(3) no
C33 Fe2 C38 . . 122.8(4) no
C40 Fe2 C38 . . 68.9(4) no
C35 Fe2 C38 . . 119.0(4) no
C34 Fe2 C38 . . 105.1(4) no
C32 Fe2 C38 . . 160.2(4) no
C39 Fe2 C38 . . 40.9(4) no
C36 P2 C41 . . 105.1(4) no
C36 P2 C47 . . 104.6(4) no
C41 P2 C47 . . 103.3(4) no
C36 P2 S2 . . 114.3(3) no
C41 P2 S2 . . 113.1(3) no
C47 P2 S2 . . 115.3(3) no
C32 C31 C35 . . 108.6(9) no
C32 C31 Br2 . . 125.1(7) no
C35 C31 Br2 . . 126.0(7) no
C32 C31 Fe2 . . 70.9(5) no
C35 C31 Fe2 . . 70.2(5) no
Br2 C31 Fe2 . . 129.9(5) no
C33 C32 C31 . . 107.1(8) no
C33 C32 Fe2 . . 69.0(5) no
C31 C32 Fe2 . . 68.4(5) no
C33 C32 H32 . . 126.5 no
C31 C32 H32 . . 126.5 no
Fe2 C32 H32 . . 127.7 no
C32 C33 C34 . . 109.5(9) no
C32 C33 Fe2 . . 70.7(5) no
C34 C33 Fe2 . . 70.4(5) no
C32 C33 H33 . . 125.3 no
C34 C33 H33 . . 125.3 no
Fe2 C33 H33 . . 125.3 no
C33 C34 C35 . . 107.9(9) no
C33 C34 Fe2 . . 69.2(5) no
C35 C34 Fe2 . . 69.5(5) no
C33 C34 H34 . . 126.0 no
C35 C34 H34 . . 126.0 no
Fe2 C34 H34 . . 126.8 no
C34 C35 C31 . . 106.9(8) no
C34 C35 Fe2 . . 69.8(5) no
C31 C35 Fe2 . . 68.4(5) no
C34 C35 H35 . . 126.6 no
C31 C35 H35 . . 126.6 no
Fe2 C35 H35 . . 126.7 no
C40 C36 C37 . . 107.3(7) no
C40 C36 P2 . . 128.5(7) no
C37 C36 P2 . . 124.2(7) no
C40 C36 Fe2 . . 70.0(5) no
C37 C36 Fe2 . . 69.4(5) no
P2 C36 Fe2 . . 126.2(4) no
C38 C37 C36 . . 109.2(8) no
C38 C37 Fe2 . . 71.3(5) no
C36 C37 Fe2 . . 69.2(5) no
C38 C37 H37 . . 125.4 no
C36 C37 H37 . . 125.4 no
Fe2 C37 H37 . . 125.7 no
C37 C38 C39 . . 107.2(8) no
C37 C38 Fe2 . . 68.5(5) no
C39 C38 Fe2 . . 69.3(5) no
C37 C38 H38 . . 126.4 no
C39 C38 H38 . . 126.4 no
Fe2 C38 H38 . . 127.3 no
C40 C39 C38 . . 108.5(8) no
C40 C39 Fe2 . . 69.0(5) no
C38 C39 Fe2 . . 69.8(5) no
C40 C39 H39 . . 125.8 no
C38 C39 H39 . . 125.8 no
Fe2 C39 H39 . . 127.0 no
C39 C40 C36 . . 107.8(8) no
C39 C40 Fe2 . . 70.4(5) no
C36 C40 Fe2 . . 68.8(5) no
C39 C40 H40 . . 126.1 no
C36 C40 H40 . . 126.1 no
Fe2 C40 H40 . . 126.3 no
C42 C41 C46 . . 118.7(8) no
C42 C41 P2 . . 122.8(6) no
C46 C41 P2 . . 118.5(7) no
C41 C42 C43 . . 121.1(8) no
C41 C42 H42 . . 119.5 no
C43 C42 H42 . . 119.5 no
C44 C43 C42 . . 118.4(8) no
C44 C43 H43 . . 120.8 no
C42 C43 H43 . . 120.8 no
C45 C44 C43 . . 120.9(9) no
C45 C44 H44 . . 119.6 no
C43 C44 H44 . . 119.6 no
C44 C45 C46 . . 119.8(9) no
C44 C45 H45 . . 120.1 no
C46 C45 H45 . . 120.1 no
C45 C46 C41 . . 121.1(9) no
C45 C46 H46 . . 119.4 no
C41 C46 H46 . . 119.4 no
C48 C47 C52 . . 120.2(8) no
C48 C47 P2 . . 119.2(6) no
C52 C47 P2 . . 120.7(7) no
C47 C48 C49 . . 119.7(9) no
C47 C48 H48 . . 120.2 no
C49 C48 H48 . . 120.2 no
C50 C49 C48 . . 119.7(10) no
C50 C49 H49 . . 120.1 no
C48 C49 H49 . . 120.1 no
C49 C50 C51 . . 120.2(9) no
C49 C50 H50 . . 119.9 no
C51 C50 H50 . . 119.9 no
C52 C51 C50 . . 120.9(9) no
C52 C51 H51 . . 119.6 no
C50 C51 H51 . . 119.6 no
C51 C52 C47 . . 119.2(9) no
C51 C52 H52 . . 120.4 no
C47 C52 H52 . . 120.4 no

loop_
_geom_bond_atom_site_label_1
_geom_bond_atom_site_label_2
_geom_bond_site_symmetry_2
_geom_bond_distance
_geom_bond_publ_flag
Br1 C1 . 1.872(10) no
Fe1 C6 . 2.020(8) no
Fe1 C1 . 2.030(9) no
Fe1 C3 . 2.033(9) no
Fe1 C2 . 2.033(9) no
Fe1 C8 . 2.038(10) no
Fe1 C4 . 2.044(10) no
Fe1 C10 . 2.045(9) no
Fe1 C9 . 2.046(10) no
Fe1 C5 . 2.049(9) no
Fe1 C7 . 2.060(9) no
P1 C11 . 1.806(8) no
P1 C6 . 1.809(9) no
P1 C17 . 1.811(9) no
P1 S1 . 1.947(3) no
C1 C2 . 1.413(14) no
C1 C5 . 1.415(14) no
C2 C3 . 1.402(15) no
C2 H2 . 0.9300 no
C3 C4 . 1.401(14) no
C3 H3 . 0.9300 no
C4 C5 . 1.412(15) no
C4 H4 . 0.9300 no
C5 H5 . 0.9300 no
C6 C10 . 1.419(13) no
C6 C7 . 1.451(12) no
C7 C8 . 1.423(13) no
C7 H7 . 0.9300 no
C8 C9 . 1.418(15) no
C8 H8 . 0.9300 no
C9 C10 . 1.421(13) no
C9 H9 . 0.9300 no
C10 H10 . 0.9300 no
C11 C16 . 1.390(12) no
C11 C12 . 1.412(12) no
C12 C13 . 1.374(12) no
C12 H12 . 0.9300 no
C13 C14 . 1.379(13) no
C13 H13 . 0.9300 no
C14 C15 . 1.378(14) no
C14 H14 . 0.9300 no
C15 C16 . 1.394(12) no
C15 H15 . 0.9300 no
C16 H16 . 0.9300 no
C17 C18 . 1.391(12) no
C17 C22 . 1.392(12) no
C18 C19 . 1.371(14) no
C18 H18 . 0.9300 no
C19 C20 . 1.382(14) no
C19 H19 . 0.9300 no
C20 C21 . 1.368(14) no
C20 H20 . 0.9300 no
C21 C22 . 1.383(13) no
C21 H21 . 0.9300 no
C22 H22 . 0.9300 no
Br2 C31 . 1.877(10) no
Fe2 C31 . 2.020(9) no
Fe2 C36 . 2.024(8) no
Fe2 C37 . 2.027(9) no
Fe2 C33 . 2.032(9) no
Fe2 C40 . 2.040(9) no
Fe2 C35 . 2.043(9) no
Fe2 C34 . 2.047(9) no
Fe2 C32 . 2.053(9) no
Fe2 C39 . 2.057(9) no
Fe2 C38 . 2.064(9) no
P2 C36 . 1.792(8) no
P2 C41 . 1.815(8) no
P2 C47 . 1.820(8) no
P2 S2 . 1.946(3) no
C31 C32 . 1.415(13) no
C31 C35 . 1.437(13) no
C32 C33 . 1.409(14) no
C32 H32 . 0.9300 no
C33 C34 . 1.409(13) no
C33 H33 . 0.9300 no
C34 C35 . 1.420(14) no
C34 H34 . 0.9300 no
C35 H35 . 0.9300 no
C36 C40 . 1.429(12) no
C36 C37 . 1.433(12) no
C37 C38 . 1.406(12) no
C37 H37 . 0.9300 no
C38 C39 . 1.441(14) no
C38 H38 . 0.9300 no
C39 C40 . 1.421(12) no
C39 H39 . 0.9300 no
C40 H40 . 0.9300 no
C41 C42 . 1.373(12) no
C41 C46 . 1.385(12) no
C42 C43 . 1.409(12) no
C42 H42 . 0.9300 no
C43 C44 . 1.382(13) no
C43 H43 . 0.9300 no
C44 C45 . 1.372(13) no
C44 H44 . 0.9300 no
C45 C46 . 1.376(13) no
C45 H45 . 0.9300 no
C46 H46 . 0.9300 no
C47 C48 . 1.374(12) no
C47 C52 . 1.399(12) no
C48 C49 . 1.405(13) no
C48 H48 . 0.9300 no
C49 C50 . 1.368(14) no
C49 H49 . 0.9300 no
C50 C51 . 1.381(15) no
C50 H50 . 0.9300 no
C51 C52 . 1.371(13) no
C51 H51 . 0.9300 no
C52 H52 . 0.9300 no

loop_
_geom_torsion_atom_site_label_1
_geom_torsion_atom_site_label_2
_geom_torsion_atom_site_label_3
_geom_torsion_atom_site_label_4
_geom_torsion_site_symmetry_1
_geom_torsion_site_symmetry_2
_geom_torsion_site_symmetry_3
_geom_torsion_site_symmetry_4
_geom_torsion
_geom_torsion_publ_flag
C6 Fe1 C1 C2 . . . . 163.2(6) no
C3 Fe1 C1 C2 . . . . -38.3(6) no
C8 Fe1 C1 C2 . . . . 76.5(7) no
C4 Fe1 C1 C2 . . . . -81.9(6) no
C10 Fe1 C1 C2 . . . . -156.7(11) no
C9 Fe1 C1 C2 . . . . 40.5(13) no
C5 Fe1 C1 C2 . . . . -120.3(9) no
C7 Fe1 C1 C2 . . . . 119.6(6) no
C6 Fe1 C1 C5 . . . . -76.5(7) no
C3 Fe1 C1 C5 . . . . 82.0(6) no
C2 Fe1 C1 C5 . . . . 120.3(9) no
C8 Fe1 C1 C5 . . . . -163.2(6) no
C4 Fe1 C1 C5 . . . . 38.3(6) no
C10 Fe1 C1 C5 . . . . -36.4(15) no
C9 Fe1 C1 C5 . . . . 160.8(10) no
C7 Fe1 C1 C5 . . . . -120.1(6) no
C6 Fe1 C1 Br1 . . . . 40.1(9) no
C3 Fe1 C1 Br1 . . . . -161.3(8) no
C2 Fe1 C1 Br1 . . . . -123.0(10) no
C8 Fe1 C1 Br1 . . . . -46.6(8) no
C4 Fe1 C1 Br1 . . . . 155.0(8) no
C10 Fe1 C1 Br1 . . . . 80.3(15) no
C9 Fe1 C1 Br1 . . . . -82.5(12) no
C5 Fe1 C1 Br1 . . . . 116.7(9) no
C7 Fe1 C1 Br1 . . . . -3.4(8) no
C5 C1 C2 C3 . . . . 0.7(11) no
Br1 C1 C2 C3 . . . . -174.7(7) no
Fe1 C1 C2 C3 . . . . 60.2(7) no
C5 C1 C2 Fe1 . . . . -59.5(7) no
Br1 C1 C2 Fe1 . . . . 125.1(8) no
C6 Fe1 C2 C3 . . . . -167.5(11) no
C1 Fe1 C2 C3 . . . . -117.7(9) no
C8 Fe1 C2 C3 . . . . 121.0(6) no
C4 Fe1 C2 C3 . . . . -37.1(6) no
C10 Fe1 C2 C3 . . . . 45.1(12) no
C9 Fe1 C2 C3 . . . . 79.3(7) no
C5 Fe1 C2 C3 . . . . -80.7(7) no
C7 Fe1 C2 C3 . . . . 161.7(6) no
C6 Fe1 C2 C1 . . . . -49.8(14) no
C3 Fe1 C2 C1 . . . . 117.7(9) no
C8 Fe1 C2 C1 . . . . -121.3(7) no
C4 Fe1 C2 C1 . . . . 80.6(7) no
C10 Fe1 C2 C1 . . . . 162.8(9) no
C9 Fe1 C2 C1 . . . . -163.0(6) no
C5 Fe1 C2 C1 . . . . 37.1(6) no
C7 Fe1 C2 C1 . . . . -80.5(7) no
C1 C2 C3 C4 . . . . -0.3(11) no
Fe1 C2 C3 C4 . . . . 59.7(7) no
C1 C2 C3 Fe1 . . . . -60.0(6) no
C6 Fe1 C3 C4 . . . . 50.6(13) no
C1 Fe1 C3 C4 . . . . -81.2(7) no
C2 Fe1 C3 C4 . . . . -119.8(9) no
C8 Fe1 C3 C4 . . . . 163.7(7) no
C10 Fe1 C3 C4 . . . . 80.2(8) no
C9 Fe1 C3 C4 . . . . 122.2(7) no
C5 Fe1 C3 C4 . . . . -37.2(7) no
C7 Fe1 C3 C4 . . . . -166.9(11) no
C6 Fe1 C3 C2 . . . . 170.4(8) no
C1 Fe1 C3 C2 . . . . 38.6(6) no
C8 Fe1 C3 C2 . . . . -76.5(7) no
C4 Fe1 C3 C2 . . . . 119.8(9) no
C10 Fe1 C3 C2 . . . . -159.9(6) no
C9 Fe1 C3 C2 . . . . -118.0(6) no
C5 Fe1 C3 C2 . . . . 82.6(7) no
C7 Fe1 C3 C2 . . . . -47.1(15) no
C2 C3 C4 C5 . . . . -0.2(11) no
Fe1 C3 C4 C5 . . . . 59.2(7) no
C2 C3 C4 Fe1 . . . . -59.4(7) no
C6 Fe1 C4 C3 . . . . -158.8(6) no
C1 Fe1 C4 C3 . . . . 81.4(7) no
C2 Fe1 C4 C3 . . . . 37.3(7) no
C8 Fe1 C4 C3 . . . . -40.5(15) no
C10 Fe1 C4 C3 . . . . -117.0(7) no
C9 Fe1 C4 C3 . . . . -75.6(8) no
C5 Fe1 C4 C3 . . . . 120.0(9) no
C7 Fe1 C4 C3 . . . . 166.6(11) no
C6 Fe1 C4 C5 . . . . 81.3(7) no
C1 Fe1 C4 C5 . . . . -38.6(6) no
C3 Fe1 C4 C5 . . . . -120.0(9) no
C2 Fe1 C4 C5 . . . . -82.7(6) no
C8 Fe1 C4 C5 . . . . -160.5(10) no
C10 Fe1 C4 C5 . . . . 123.0(6) no
C9 Fe1 C4 C5 . . . . 164.5(6) no
C7 Fe1 C4 C5 . . . . 46.7(15) no
C3 C4 C5 C1 . . . . 0.6(11) no
Fe1 C4 C5 C1 . . . . 59.5(6) no
C3 C4 C5 Fe1 . . . . -58.9(7) no
C2 C1 C5 C4 . . . . -0.8(11) no
Br1 C1 C5 C4 . . . . 174.9(7) no
Fe1 C1 C5 C4 . . . . -59.9(7) no
C2 C1 C5 Fe1 . . . . 59.1(7) no
Br1 C1 C5 Fe1 . . . . -125.2(7) no
C6 Fe1 C5 C4 . . . . -118.3(6) no
C1 Fe1 C5 C4 . . . . 117.7(8) no
C3 Fe1 C5 C4 . . . . 37.0(6) no
C2 Fe1 C5 C4 . . . . 80.6(6) no
C8 Fe1 C5 C4 . . . . 160.2(9) no
C10 Fe1 C5 C4 . . . . -75.2(7) no
C9 Fe1 C5 C4 . . . . -40.6(13) no
C7 Fe1 C5 C4 . . . . -162.2(5) no
C6 Fe1 C5 C1 . . . . 124.0(6) no
C3 Fe1 C5 C1 . . . . -80.7(6) no
C2 Fe1 C5 C1 . . . . -37.2(6) no
C8 Fe1 C5 C1 . . . . 42.5(13) no
C4 Fe1 C5 C1 . . . . -117.7(8) no
C10 Fe1 C5 C1 . . . . 167.1(5) no
C9 Fe1 C5 C1 . . . . -158.3(10) no
C7 Fe1 C5 C1 . . . . 80.1(6) no
C11 P1 C6 C10 . . . . 88.7(8) no
C17 P1 C6 C10 . . . . -161.0(7) no
S1 P1 C6 C10 . . . . -34.3(8) no
C11 P1 C6 C7 . . . . -89.5(8) no
C17 P1 C6 C7 . . . . 20.8(8) no
S1 P1 C6 C7 . . . . 147.5(7) no
C11 P1 C6 Fe1 . . . . 178.8(5) no
C17 P1 C6 Fe1 . . . . -70.8(6) no
S1 P1 C6 Fe1 . . . . 55.9(6) no
C1 Fe1 C6 C10 . . . . 162.0(6) no
C3 Fe1 C6 C10 . . . . 41.0(12) no
C2 Fe1 C6 C10 . . . . -159.8(11) no
C8 Fe1 C6 C10 . . . . -82.5(6) no
C4 Fe1 C6 C10 . . . . 77.3(7) no
C9 Fe1 C6 C10 . . . . -38.7(6) no
C5 Fe1 C6 C10 . . . . 119.9(6) no
C7 Fe1 C6 C10 . . . . -120.0(7) no
C1 Fe1 C6 C7 . . . . -78.0(7) no
C3 Fe1 C6 C7 . . . . 161.0(9) no
C2 Fe1 C6 C7 . . . . -39.7(14) no
C8 Fe1 C6 C7 . . . . 37.5(6) no
C4 Fe1 C6 C7 . . . . -162.7(6) no
C10 Fe1 C6 C7 . . . . 120.0(7) no
C9 Fe1 C6 C7 . . . . 81.3(6) no
C5 Fe1 C6 C7 . . . . -120.0(6) no
C1 Fe1 C6 P1 . . . . 43.2(8) no
C3 Fe1 C6 P1 . . . . -77.9(12) no
C2 Fe1 C6 P1 . . . . 81.4(13) no
C8 Fe1 C6 P1 . . . . 158.6(7) no
C4 Fe1 C6 P1 . . . . -41.6(8) no
C10 Fe1 C6 P1 . . . . -118.8(8) no
C9 Fe1 C6 P1 . . . . -157.5(7) no
C5 Fe1 C6 P1 . . . . 1.1(7) no
C7 Fe1 C6 P1 . . . . 121.1(9) no
C10 C6 C7 C8 . . . . 1.8(10) no
P1 C6 C7 C8 . . . . -179.8(7) no
Fe1 C6 C7 C8 . . . . -58.2(6) no
C10 C6 C7 Fe1 . . . . 60.0(6) no
P1 C6 C7 Fe1 . . . . -121.6(7) no
C6 Fe1 C7 C8 . . . . 119.1(8) no
C1 Fe1 C7 C8 . . . . -117.5(6) no
C3 Fe1 C7 C8 . . . . -39.7(14) no
C2 Fe1 C7 C8 . . . . -74.5(7) no
C4 Fe1 C7 C8 . . . . 165.1(12) no
C10 Fe1 C7 C8 . . . . 81.9(6) no
C9 Fe1 C7 C8 . . . . 38.2(6) no
C5 Fe1 C7 C8 . . . . -160.3(6) no
C1 Fe1 C7 C6 . . . . 123.4(6) no
C3 Fe1 C7 C6 . . . . -158.8(11) no
C2 Fe1 C7 C6 . . . . 166.4(5) no
C8 Fe1 C7 C6 . . . . -119.1(8) no
C4 Fe1 C7 C6 . . . . 46.0(14) no
C10 Fe1 C7 C6 . . . . -37.2(5) no
C9 Fe1 C7 C6 . . . . -80.9(6) no
C5 Fe1 C7 C6 . . . . 80.6(6) no
C6 C7 C8 C9 . . . . -2.9(10) no
Fe1 C7 C8 C9 . . . . -60.3(7) no
C6 C7 C8 Fe1 . . . . 57.4(6) no
C6 Fe1 C8 C9 . . . . 79.8(6) no
C1 Fe1 C8 C9 . . . . -159.5(5) no
C3 Fe1 C8 C9 . . . . -77.3(7) no
C2 Fe1 C8 C9 . . . . -118.2(6) no
C4 Fe1 C8 C9 . . . . -47.6(13) no
C10 Fe1 C8 C9 . . . . 36.0(5) no
C5 Fe1 C8 C9 . . . . 169.2(9) no
C7 Fe1 C8 C9 . . . . 118.3(8) no
C6 Fe1 C8 C7 . . . . -38.4(6) no
C1 Fe1 C8 C7 . . . . 82.2(7) no
C3 Fe1 C8 C7 . . . . 164.5(6) no
C2 Fe1 C8 C7 . . . . 123.5(6) no
C4 Fe1 C8 C7 . . . . -165.9(10) no
C10 Fe1 C8 C7 . . . . -82.2(6) no
C9 Fe1 C8 C7 . . . . -118.3(8) no
C5 Fe1 C8 C7 . . . . 50.9(13) no
C7 C8 C9 C10 . . . . 3.0(11) no
Fe1 C8 C9 C10 . . . . -57.7(7) no
C7 C8 C9 Fe1 . . . . 60.7(6) no
C6 Fe1 C9 C8 . . . . -83.3(6) no
C1 Fe1 C9 C8 . . . . 49.6(12) no
C3 Fe1 C9 C8 . . . . 120.5(6) no
C2 Fe1 C9 C8 . . . . 79.0(6) no
C4 Fe1 C9 C8 . . . . 161.2(5) no
C10 Fe1 C9 C8 . . . . -122.2(8) no
C5 Fe1 C9 C8 . . . . -168.7(10) no
C7 Fe1 C9 C8 . . . . -38.2(5) no
C6 Fe1 C9 C10 . . . . 38.9(5) no
C1 Fe1 C9 C10 . . . . 171.8(9) no
C3 Fe1 C9 C10 . . . . -117.3(6) no
C2 Fe1 C9 C10 . . . . -158.8(6) no
C8 Fe1 C9 C10 . . . . 122.2(8) no
C4 Fe1 C9 C10 . . . . -76.6(6) no
C5 Fe1 C9 C10 . . . . -46.5(13) no
C7 Fe1 C9 C10 . . . . 84.0(6) no
C7 C6 C10 C9 . . . . 0.0(10) no
P1 C6 C10 C9 . . . . -178.5(6) no
Fe1 C6 C10 C9 . . . . 60.1(6) no
C7 C6 C10 Fe1 . . . . -60.1(6) no
P1 C6 C10 Fe1 . . . . 121.5(7) no
C8 C9 C10 C6 . . . . -1.8(10) no
Fe1 C9 C10 C6 . . . . -59.4(6) no
C8 C9 C10 Fe1 . . . . 57.5(7) no
C1 Fe1 C10 C6 . . . . -52.5(14) no
C3 Fe1 C10 C6 . . . . -162.6(5) no
C2 Fe1 C10 C6 . . . . 165.4(8) no
C8 Fe1 C10 C6 . . . . 81.3(6) no
C4 Fe1 C10 C6 . . . . -121.0(6) no
C9 Fe1 C10 C6 . . . . 117.4(8) no
C5 Fe1 C10 C6 . . . . -80.2(6) no
C7 Fe1 C10 C6 . . . . 37.8(5) no
C6 Fe1 C10 C9 . . . . -117.4(8) no
C1 Fe1 C10 C9 . . . . -169.9(12) no
C3 Fe1 C10 C9 . . . . 80.0(7) no
C2 Fe1 C10 C9 . . . . 48.1(12) no
C8 Fe1 C10 C9 . . . . -36.0(6) no
C4 Fe1 C10 C9 . . . . 121.6(6) no
C5 Fe1 C10 C9 . . . . 162.4(6) no
C7 Fe1 C10 C9 . . . . -79.5(6) no
C6 P1 C11 C16 . . . . 176.3(7) no
C17 P1 C11 C16 . . . . 64.6(8) no
S1 P1 C11 C16 . . . . -60.0(8) no
C6 P1 C11 C12 . . . . -3.4(8) no
C17 P1 C11 C12 . . . . -115.1(8) no
S1 P1 C11 C12 . . . . 120.3(7) no
C16 C11 C12 C13 . . . . -0.5(13) no
P1 C11 C12 C13 . . . . 179.1(7) no
C11 C12 C13 C14 . . . . 0.1(14) no
C12 C13 C14 C15 . . . . 0.0(14) no
C13 C14 C15 C16 . . . . 0.5(15) no
C12 C11 C16 C15 . . . . 1.0(13) no
P1 C11 C16 C15 . . . . -178.7(7) no
C14 C15 C16 C11 . . . . -1.0(14) no
C11 P1 C17 C18 . . . . -139.3(7) no
C6 P1 C17 C18 . . . . 110.3(7) no
S1 P1 C17 C18 . . . . -15.9(8) no
C11 P1 C17 C22 . . . . 41.0(8) no
C6 P1 C17 C22 . . . . -69.4(7) no
S1 P1 C17 C22 . . . . 164.4(6) no
C22 C17 C18 C19 . . . . 2.0(13) no
P1 C17 C18 C19 . . . . -177.7(7) no
C17 C18 C19 C20 . . . . -0.1(14) no
C18 C19 C20 C21 . . . . -1.4(14) no
C19 C20 C21 C22 . . . . 0.9(14) no
C20 C21 C22 C17 . . . . 1.1(13) no
C18 C17 C22 C21 . . . . -2.5(12) no
P1 C17 C22 C21 . . . . 177.2(7) no
C36 Fe2 C31 C32 . . . . 75.2(7) no
C37 Fe2 C31 C32 . . . . 36.2(15) no
C33 Fe2 C31 C32 . . . . -37.4(6) no
C40 Fe2 C31 C32 . . . . 118.2(6) no
C35 Fe2 C31 C32 . . . . -118.9(8) no
C34 Fe2 C31 C32 . . . . -81.0(6) no
C39 Fe2 C31 C32 . . . . 161.4(5) no
C38 Fe2 C31 C32 . . . . -160.0(9) no
C36 Fe2 C31 C35 . . . . -165.9(5) no
C37 Fe2 C31 C35 . . . . 155.1(12) no
C33 Fe2 C31 C35 . . . . 81.5(6) no
C40 Fe2 C31 C35 . . . . -122.9(6) no
C34 Fe2 C31 C35 . . . . 37.9(5) no
C32 Fe2 C31 C35 . . . . 118.9(8) no
C39 Fe2 C31 C35 . . . . -79.7(6) no
C38 Fe2 C31 C35 . . . . -41.1(12) no
C36 Fe2 C31 Br2 . . . . -45.0(8) no
C37 Fe2 C31 Br2 . . . . -84.1(15) no
C33 Fe2 C31 Br2 . . . . -157.7(7) no
C40 Fe2 C31 Br2 . . . . -2.0(7) no
C35 Fe2 C31 Br2 . . . . 120.8(9) no
C34 Fe2 C31 Br2 . . . . 158.7(7) no
C32 Fe2 C31 Br2 . . . . -120.2(9) no
C39 Fe2 C31 Br2 . . . . 41.2(7) no
C38 Fe2 C31 Br2 . . . . 79.8(11) no
C35 C31 C32 C33 . . . . -2.0(10) no
Br2 C31 C32 C33 . . . . -175.8(6) no
Fe2 C31 C32 C33 . . . . 58.4(6) no
C35 C31 C32 Fe2 . . . . -60.3(6) no
Br2 C31 C32 Fe2 . . . . 125.9(7) no
C31 Fe2 C32 C33 . . . . -119.3(8) no
C36 Fe2 C32 C33 . . . . 115.8(6) no
C37 Fe2 C32 C33 . . . . 72.7(7) no
C40 Fe2 C32 C33 . . . . 159.0(5) no
C35 Fe2 C32 C33 . . . . -81.0(6) no
C34 Fe2 C32 C33 . . . . -37.2(6) no
C39 Fe2 C32 C33 . . . . -165.4(9) no
C38 Fe2 C32 C33 . . . . 36.6(13) no
C36 Fe2 C32 C31 . . . . -124.9(5) no
C37 Fe2 C32 C31 . . . . -168.0(5) no
C33 Fe2 C32 C31 . . . . 119.3(8) no
C40 Fe2 C32 C31 . . . . -81.7(6) no
C35 Fe2 C32 C31 . . . . 38.4(5) no
C34 Fe2 C32 C31 . . . . 82.1(6) no
C39 Fe2 C32 C31 . . . . -46.1(12) no
C38 Fe2 C32 C31 . . . . 155.9(9) no
C31 C32 C33 C34 . . . . 1.9(10) no
Fe2 C32 C33 C34 . . . . 59.9(6) no
C31 C32 C33 Fe2 . . . . -58.0(6) no
C31 Fe2 C33 C32 . . . . 37.7(6) no
C36 Fe2 C33 C32 . . . . -82.7(6) no
C37 Fe2 C33 C32 . . . . -125.5(6) no
C40 Fe2 C33 C32 . . . . -50.8(12) no
C35 Fe2 C33 C32 . . . . 82.5(6) no
C34 Fe2 C33 C32 . . . . 120.0(8) no
C39 Fe2 C33 C32 . . . . 163.8(10) no
C38 Fe2 C33 C32 . . . . -166.1(5) no
C31 Fe2 C33 C34 . . . . -82.3(6) no
C36 Fe2 C33 C34 . . . . 157.2(6) no
C37 Fe2 C33 C34 . . . . 114.5(6) no
C40 Fe2 C33 C34 . . . . -170.8(9) no
C35 Fe2 C33 C34 . . . . -37.5(6) no
C32 Fe2 C33 C34 . . . . -120.0(8) no
C39 Fe2 C33 C34 . . . . 43.8(14) no
C38 Fe2 C33 C34 . . . . 73.9(7) no
C32 C33 C34 C35 . . . . -1.1(10) no
Fe2 C33 C34 C35 . . . . 58.9(6) no
C32 C33 C34 Fe2 . . . . -60.1(6) no
C31 Fe2 C34 C33 . . . . 81.0(6) no
C36 Fe2 C34 C33 . . . . -50.5(11) no
C37 Fe2 C34 C33 . . . . -82.1(7) no
C40 Fe2 C34 C33 . . . . 168.5(11) no
C35 Fe2 C34 C33 . . . . 119.6(8) no
C32 Fe2 C34 C33 . . . . 37.1(6) no
C39 Fe2 C34 C33 . . . . -163.6(6) no
C38 Fe2 C34 C33 . . . . -123.2(6) no
C31 Fe2 C34 C35 . . . . -38.6(6) no
C36 Fe2 C34 C35 . . . . -170.0(7) no
C37 Fe2 C34 C35 . . . . 158.4(5) no
C33 Fe2 C34 C35 . . . . -119.6(8) no
C40 Fe2 C34 C35 . . . . 49.0(15) no
C32 Fe2 C34 C35 . . . . -82.5(6) no
C39 Fe2 C34 C35 . . . . 76.8(7) no
C38 Fe2 C34 C35 . . . . 117.2(6) no
C33 C34 C35 C31 . . . . -0.1(10) no
Fe2 C34 C35 C31 . . . . 58.6(6) no
C33 C34 C35 Fe2 . . . . -58.7(6) no
C32 C31 C35 C34 . . . . 1.3(10) no
Br2 C31 C35 C34 . . . . 175.0(6) no
Fe2 C31 C35 C34 . . . . -59.5(6) no
C32 C31 C35 Fe2 . . . . 60.8(6) no
Br2 C31 C35 Fe2 . . . . -125.5(7) no
C31 Fe2 C35 C34 . . . . 118.5(8) no
C36 Fe2 C35 C34 . . . . 164.2(12) no
C37 Fe2 C35 C34 . . . . -45.9(11) no
C33 Fe2 C35 C34 . . . . 37.4(6) no
C40 Fe2 C35 C34 . . . . -163.1(5) no
C32 Fe2 C35 C34 . . . . 80.8(6) no
C39 Fe2 C35 C34 . . . . -122.2(6) no
C38 Fe2 C35 C34 . . . . -79.1(6) no
C36 Fe2 C35 C31 . . . . 45.7(15) no
C37 Fe2 C35 C31 . . . . -164.4(7) no
C33 Fe2 C35 C31 . . . . -81.2(6) no
C40 Fe2 C35 C31 . . . . 78.4(6) no
C34 Fe2 C35 C31 . . . . -118.5(8) no
C32 Fe2 C35 C31 . . . . -37.7(6) no
C39 Fe2 C35 C31 . . . . 119.3(6) no
C38 Fe2 C35 C31 . . . . 162.4(5) no
C41 P2 C36 C40 . . . . 89.0(8) no
C47 P2 C36 C40 . . . . -19.5(9) no
S2 P2 C36 C40 . . . . -146.5(7) no
C41 P2 C36 C37 . . . . -90.4(8) no
C47 P2 C36 C37 . . . . 161.1(7) no
S2 P2 C36 C37 . . . . 34.1(8) no
C41 P2 C36 Fe2 . . . . -178.7(5) no
C47 P2 C36 Fe2 . . . . 72.8(6) no
S2 P2 C36 Fe2 . . . . -54.2(6) no
C31 Fe2 C36 C40 . . . . 77.6(6) no
C37 Fe2 C36 C40 . . . . -118.4(7) no
C33 Fe2 C36 C40 . . . . 161.8(5) no
C35 Fe2 C36 C40 . . . . 41.5(15) no
C34 Fe2 C36 C40 . . . . -162.7(8) no
C32 Fe2 C36 C40 . . . . 119.2(6) no
C39 Fe2 C36 C40 . . . . -37.6(5) no
C38 Fe2 C36 C40 . . . . -81.6(5) no
C31 Fe2 C36 C37 . . . . -164.0(5) no
C33 Fe2 C36 C37 . . . . -79.8(6) no
C40 Fe2 C36 C37 . . . . 118.4(7) no
C35 Fe2 C36 C37 . . . . 159.9(12) no
C34 Fe2 C36 C37 . . . . -44.3(10) no
C32 Fe2 C36 C37 . . . . -122.4(6) no
C39 Fe2 C36 C37 . . . . 80.8(6) no
C38 Fe2 C36 C37 . . . . 36.8(5) no
C31 Fe2 C36 P2 . . . . -46.0(8) no
C37 Fe2 C36 P2 . . . . 118.0(8) no
C33 Fe2 C36 P2 . . . . 38.2(8) no
C40 Fe2 C36 P2 . . . . -123.6(8) no
C35 Fe2 C36 P2 . . . . -82.1(14) no
C34 Fe2 C36 P2 . . . . 73.7(11) no
C32 Fe2 C36 P2 . . . . -4.4(7) no
C39 Fe2 C36 P2 . . . . -161.2(7) no
C38 Fe2 C36 P2 . . . . 154.7(7) no
C40 C36 C37 C38 . . . . -0.3(9) no
P2 C36 C37 C38 . . . . 179.2(6) no
Fe2 C36 C37 C38 . . . . -60.3(6) no
C40 C36 C37 Fe2 . . . . 60.0(6) no
P2 C36 C37 Fe2 . . . . -120.5(6) no
C31 Fe2 C37 C38 . . . . 170.0(12) no
C36 Fe2 C37 C38 . . . . 120.0(8) no
C33 Fe2 C37 C38 . . . . -121.9(6) no
C40 Fe2 C37 C38 . . . . 81.7(6) no
C35 Fe2 C37 C38 . . . . -48.0(10) no
C34 Fe2 C37 C38 . . . . -79.9(6) no
C32 Fe2 C37 C38 . . . . -162.0(6) no
C39 Fe2 C37 C38 . . . . 38.0(5) no
C31 Fe2 C37 C36 . . . . 49.9(15) no
C33 Fe2 C37 C36 . . . . 118.0(5) no
C40 Fe2 C37 C36 . . . . -38.3(5) no
C35 Fe2 C37 C36 . . . . -168.0(8) no
C34 Fe2 C37 C36 . . . . 160.0(5) no
C32 Fe2 C37 C36 . . . . 78.0(6) no
C39 Fe2 C37 C36 . . . . -82.0(5) no
C38 Fe2 C37 C36 . . . . -120.0(8) no
C36 C37 C38 C39 . . . . 0.3(10) no
Fe2 C37 C38 C39 . . . . -58.7(6) no
C36 C37 C38 Fe2 . . . . 59.0(6) no
C31 Fe2 C38 C37 . . . . -172.8(8) no
C36 Fe2 C38 C37 . . . . -37.9(5) no
C33 Fe2 C38 C37 . . . . 75.7(6) no
C40 Fe2 C38 C37 . . . . -82.1(6) no
C35 Fe2 C38 C37 . . . . 157.4(5) no
C34 Fe2 C38 C37 . . . . 115.9(6) no
C32 Fe2 C38 C37 . . . . 48.4(13) no
C39 Fe2 C38 C37 . . . . -119.2(7) no
C31 Fe2 C38 C39 . . . . -53.6(11) no
C36 Fe2 C38 C39 . . . . 81.3(5) no
C37 Fe2 C38 C39 . . . . 119.2(7) no
C33 Fe2 C38 C39 . . . . -165.0(5) no
C40 Fe2 C38 C39 . . . . 37.1(5) no
C35 Fe2 C38 C39 . . . . -83.4(6) no
C34 Fe2 C38 C39 . . . . -124.9(5) no
C32 Fe2 C38 C39 . . . . 167.6(10) no
C37 C38 C39 C40 . . . . -0.1(10) no
Fe2 C38 C39 C40 . . . . -58.3(6) no
C37 C38 C39 Fe2 . . . . 58.2(6) no
C31 Fe2 C39 C40 . . . . -82.4(6) no
C36 Fe2 C39 C40 . . . . 38.1(5) no
C37 Fe2 C39 C40 . . . . 82.8(6) no
C33 Fe2 C39 C40 . . . . 160.2(10) no
C35 Fe2 C39 C40 . . . . -125.5(6) no
C34 Fe2 C39 C40 . . . . -167.1(5) no
C32 Fe2 C39 C40 . . . . -48.7(12) no
C38 Fe2 C39 C40 . . . . 120.2(8) no
C31 Fe2 C39 C38 . . . . 157.4(5) no
C36 Fe2 C39 C38 . . . . -82.0(5) no
C37 Fe2 C39 C38 . . . . -37.3(5) no
C33 Fe2 C39 C38 . . . . 40.0(13) no
C40 Fe2 C39 C38 . . . . -120.2(8) no
C35 Fe2 C39 C38 . . . . 114.4(6) no
C34 Fe2 C39 C38 . . . . 72.7(6) no
C32 Fe2 C39 C38 . . . . -168.9(9) no
C38 C39 C40 C36 . . . . -0.1(10) no
Fe2 C39 C40 C36 . . . . -58.8(6) no
C38 C39 C40 Fe2 . . . . 58.8(6) no
C37 C36 C40 C39 . . . . 0.2(9) no
P2 C36 C40 C39 . . . . -179.3(6) no
Fe2 C36 C40 C39 . . . . 59.8(6) no
C37 C36 C40 Fe2 . . . . -59.6(6) no
P2 C36 C40 Fe2 . . . . 120.9(7) no
C31 Fe2 C40 C39 . . . . 117.3(6) no
C36 Fe2 C40 C39 . . . . -119.1(8) no
C37 Fe2 C40 C39 . . . . -80.6(6) no
C33 Fe2 C40 C39 . . . . -162.8(10) no
C35 Fe2 C40 C39 . . . . 73.9(7) no
C34 Fe2 C40 C39 . . . . 36.5(15) no
C32 Fe2 C40 C39 . . . . 160.4(6) no
C38 Fe2 C40 C39 . . . . -37.4(6) no
C31 Fe2 C40 C36 . . . . -123.6(5) no
C37 Fe2 C40 C36 . . . . 38.6(5) no
C33 Fe2 C40 C36 . . . . -43.7(12) no
C35 Fe2 C40 C36 . . . . -167.0(5) no
C34 Fe2 C40 C36 . . . . 155.6(11) no
C32 Fe2 C40 C36 . . . . -80.5(6) no
C39 Fe2 C40 C36 . . . . 119.1(8) no
C38 Fe2 C40 C36 . . . . 81.7(5) no
C36 P2 C41 C42 . . . . 5.4(9) no
C47 P2 C41 C42 . . . . 114.8(8) no
S2 P2 C41 C42 . . . . -119.9(7) no
C36 P2 C41 C46 . . . . -173.4(7) no
C47 P2 C41 C46 . . . . -64.0(8) no
S2 P2 C41 C46 . . . . 61.3(8) no
C46 C41 C42 C43 . . . . 1.3(13) no
P2 C41 C42 C43 . . . . -177.5(7) no
C41 C42 C43 C44 . . . . 0.2(14) no
C42 C43 C44 C45 . . . . -0.9(15) no
C43 C44 C45 C46 . . . . 0.1(15) no
C44 C45 C46 C41 . . . . 1.4(15) no
C42 C41 C46 C45 . . . . -2.1(14) no
P2 C41 C46 C45 . . . . 176.8(7) no
C36 P2 C47 C48 . . . . 68.5(7) no
C41 P2 C47 C48 . . . . -41.2(8) no
S2 P2 C47 C48 . . . . -165.1(6) no
C36 P2 C47 C52 . . . . -112.4(7) no
C41 P2 C47 C52 . . . . 137.9(7) no
S2 P2 C47 C52 . . . . 14.0(8) no
C52 C47 C48 C49 . . . . 2.3(12) no
P2 C47 C48 C49 . . . . -178.6(6) no
C47 C48 C49 C50 . . . . -1.6(13) no
C48 C49 C50 C51 . . . . 2.0(13) no
C49 C50 C51 C52 . . . . -3.2(14) no
C50 C51 C52 C47 . . . . 3.9(13) no
C48 C47 C52 C51 . . . . -3.5(12) no
P2 C47 C52 C51 . . . . 177.4(7) no
